data_7151674
loop_
_publ_author_name
'Shearman, James W.'
'Myers, Rebecca M.'
'Brenton, James D.'
'Ley, Steven V.'

_publ_section_title
;
 Total syntheses of subereamollines A and B.
;
_journal_issue 1
_journal_name_full 'Organic &amp; biomolecular chemistry'
_journal_page_first 62
_journal_page_last 65
_journal_paper_doi 10.1039/C0OB00636J
_journal_volume 9
_journal_year 2011
_chemical_formula_moiety 'C10 H6 Br2 O4'
_chemical_formula_sum 'C10 H6 Br2 O4'
_chemical_formula_weight 349.97
_chemical_name_systematic
;
?
;
_space_group_IT_number 33
_symmetry_cell_setting orthorhombic
_symmetry_space_group_name_Hall 'P 2c -2n'
_symmetry_space_group_name_H-M 'P n a 21'
_atom_sites_solution_hydrogens geom
_atom_sites_solution_primary direct
_atom_sites_solution_secondary difmap
_audit_creation_method SHELXL-97
_cell_angle_alpha 90.00
_cell_angle_beta 90.00
_cell_angle_gamma 90.00
_cell_formula_units_Z 8
_cell_length_a 8.9710(2)
_cell_length_b 10.6189(2)
_cell_length_c 22.6185(6)
_cell_measurement_reflns_used 10322
_cell_measurement_temperature 250(2)
_cell_measurement_theta_max 27.48
_cell_measurement_theta_min 1.00
_cell_volume 2154.69(8)
_computing_cell_refinement 'HKL Scalepack (Otwinowski & Minor 1997)'
_computing_data_collection 'Collect (Nonius B.V. 1998)'
_computing_data_reduction
;
HKL Denzo and Scalepack (Otwinowski & Minor 1997)
;
_computing_publication_material 'SHELXL-97 (Sheldrick 1997)'
_computing_structure_refinement 'SHELXL-97 (Sheldrick 1997)'
_computing_structure_solution 'SIR-92 (Altomare et al. 1994)'
_diffrn_ambient_temperature 250(2)
_diffrn_measured_fraction_theta_full 0.989
_diffrn_measured_fraction_theta_max 0.989
_diffrn_measurement_device_type 'Nonius Kappa CCD'
_diffrn_measurement_method 'Thin slice \w and \f scans'
_diffrn_radiation_source 'fine-focus sealed tube'
_diffrn_radiation_type MoK\a
_diffrn_radiation_wavelength 0.71073
_diffrn_reflns_av_R_equivalents 0.0477
_diffrn_reflns_av_sigmaI/netI 0.0335
_diffrn_reflns_limit_h_max 11
_diffrn_reflns_limit_h_min -11
_diffrn_reflns_limit_k_max 13
_diffrn_reflns_limit_k_min -12
_diffrn_reflns_limit_l_max 28
_diffrn_reflns_limit_l_min -18
_diffrn_reflns_number 11137
_diffrn_reflns_theta_full 27.47
_diffrn_reflns_theta_max 27.47
_diffrn_reflns_theta_min 2.12
_exptl_absorpt_coefficient_mu 7.518
_exptl_absorpt_correction_T_max 0.734
_exptl_absorpt_correction_T_min 0.464
_exptl_absorpt_correction_type multi-scan
_exptl_absorpt_process_details
;
multi-scan from symmetry-related measurements
Sortav (Blessing 1995)
;
_exptl_crystal_colour colourless
_exptl_crystal_density_diffrn 2.158
_exptl_crystal_density_method 'not measured'
_exptl_crystal_description needle
_exptl_crystal_F_000 1344
_exptl_crystal_size_max 0.28
_exptl_crystal_size_mid 0.05
_exptl_crystal_size_min 0.05
_refine_diff_density_max 1.430
_refine_diff_density_min -0.968
_refine_diff_density_rms 0.126
_refine_ls_abs_structure_details 'Flack H D (1983), Acta Cryst. A39, 876-881'
_refine_ls_abs_structure_Flack 0.15(3)
_refine_ls_extinction_method none
_refine_ls_goodness_of_fit_ref 1.074
_refine_ls_hydrogen_treatment mixed
_refine_ls_matrix_type full
_refine_ls_number_parameters 291
_refine_ls_number_reflns 2504
_refine_ls_number_restraints 1
_refine_ls_restrained_S_all 1.074
_refine_ls_R_factor_all 0.0587
_refine_ls_R_factor_gt 0.0462
_refine_ls_shift/su_max 0.007
_refine_ls_shift/su_mean 0.000
_refine_ls_structure_factor_coef Fsqd
_refine_ls_weighting_details 'calc w=1/[\s^2^(Fo^2^)+(0.0696P)^2^+5.7543P] where P=(Fo^2^+2Fc^2^)/3'
_refine_ls_weighting_scheme calc
_refine_ls_wR_factor_gt 0.1169
_refine_ls_wR_factor_ref 0.1354
_reflns_number_gt 2101
_reflns_number_total 2504
_reflns_threshold_expression >2sigma(I)
_cod_data_source_file C0OB00636J.TXT
_cod_data_source_block sl1037
_cod_original_sg_symbol_H-M Pna2(1)
_cod_database_code 7151674

loop_
_symmetry_equiv_pos_as_xyz
'x, y, z'
'-x, -y, z+1/2'
'x+1/2, -y+1/2, z'
'-x+1/2, y+1/2, z+1/2'

loop_
_atom_site_label
_atom_site_type_symbol
_atom_site_fract_x
_atom_site_fract_y
_atom_site_fract_z
_atom_site_U_iso_or_equiv
_atom_site_adp_type
_atom_site_occupancy
_atom_site_symmetry_multiplicity
_atom_site_calc_flag
_atom_site_refinement_flags
_atom_site_disorder_assembly
_atom_site_disorder_group
Br1 Br 0.79856(15) 0.01276(12) 0.59848(6) 0.0574(4) Uani 1 1 d . . .
Br2 Br 0.36822(12) -0.07463(9) 0.41906(6) 0.0476(3) Uani 1 1 d . . .
O1 O 0.3846(7) 0.2073(6) 0.4108(4) 0.0389(17) Uani 1 1 d . . .
O2 O 0.2736(10) 0.3615(7) 0.3638(5) 0.056(2) Uani 1 1 d . . .
O3 O 0.4334(10) 0.5438(6) 0.4213(5) 0.058(2) Uani 1 1 d . . .
H3A H 0.3630 0.5511 0.3978 0.086 Uiso 1 1 calc R . .
O4 O 0.5597(10) -0.1319(7) 0.5306(4) 0.054(2) Uani 1 1 d . . .
C1 C 0.3658(11) 0.3323(9) 0.4006(5) 0.038(2) Uani 1 1 d . . .
C2 C 0.4557(11) 0.4220(9) 0.4332(5) 0.039(2) Uani 1 1 d . . .
C3 C 0.5511(11) 0.3815(9) 0.4747(5) 0.037(2) Uani 1 1 d . . .
H3 H 0.6086 0.4399 0.4960 0.045 Uiso 1 1 calc R . .
C4 C 0.6660(12) 0.2005(10) 0.5294(5) 0.040(2) Uani 1 1 d . . .
H4 H 0.7318 0.2543 0.5496 0.048 Uiso 1 1 calc R . .
C5 C 0.6653(13) 0.0717(11) 0.5412(5) 0.042(2) Uani 1 1 d . . .
C6 C 0.5757(14) -0.0102(9) 0.5114(5) 0.041(2) Uani 1 1 d . . .
C7 C 0.4853(12) 0.0351(10) 0.4655(5) 0.039(2) Uani 1 1 d . . .
C8 C 0.4806(12) 0.1639(9) 0.4553(5) 0.037(2) Uani 1 1 d . . .
C9 C 0.5655(12) 0.2496(9) 0.4865(5) 0.034(2) Uani 1 1 d . . .
C10 C 0.6538(16) -0.2164(12) 0.5011(5) 0.058(3) Uani 1 1 d . . .
H10A H 0.6257 -0.3021 0.5111 0.087 Uiso 1 1 calc R . .
H10B H 0.7562 -0.2016 0.5131 0.087 Uiso 1 1 calc R . .
H10C H 0.6448 -0.2041 0.4588 0.087 Uiso 1 1 calc R . .
Br3 Br 0.30454(16) -0.00945(12) 0.61805(6) 0.0613(4) Uani 1 1 d . . .
Br4 Br -0.14188(17) -0.09367(12) 0.79174(7) 0.0665(5) Uani 1 1 d . . .
O5 O -0.1294(8) 0.1884(6) 0.7994(3) 0.0373(15) Uani 1 1 d . . .
O6 O -0.2391(9) 0.3408(7) 0.8480(4) 0.0478(19) Uani 1 1 d . . .
O7 O -0.0806(10) 0.5252(7) 0.7883(5) 0.057(2) Uani 1 1 d . . .
H7A H -0.1284 0.5334 0.8195 0.086 Uiso 1 1 calc R . .
O8 O 0.103(2) -0.1570(12) 0.7018(9) 0.158(9) Uani 1 1 d . . .
C11 C -0.1493(13) 0.3131(10) 0.8116(5) 0.042(3) Uani 1 1 d . . .
C12 C -0.0602(13) 0.4025(9) 0.7770(5) 0.042(3) Uani 1 1 d . . .
C13 C 0.0395(13) 0.3634(10) 0.7370(6) 0.046(3) Uani 1 1 d . . .
H13 H 0.0982 0.4226 0.7167 0.055 Uiso 1 1 calc R . .
C14 C 0.1576(11) 0.1800(10) 0.6838(5) 0.040(2) Uani 1 1 d . . .
H14 H 0.2183 0.2341 0.6613 0.047 Uiso 1 1 calc R . .
C15 C 0.1672(12) 0.0532(11) 0.6762(6) 0.046(3) Uani 1 1 d . . .
C16 C 0.0820(16) -0.0331(11) 0.7088(6) 0.057(3) Uani 1 1 d . . .
C17 C -0.0210(13) 0.0171(10) 0.7481(6) 0.047(3) Uani 1 1 d . . .
C18 C -0.0302(11) 0.1441(10) 0.7586(5) 0.036(2) Uani 1 1 d . . .
C19 C 0.0575(12) 0.2300(10) 0.7249(5) 0.039(2) Uani 1 1 d . . .
C20 C 0.057(4) -0.2394(18) 0.6822(15) 0.22(2) Uani 1 1 d . . .
H20A H -0.0372 -0.2590 0.7008 0.327 Uiso 1 1 calc R . .
H20B H 0.1257 -0.3093 0.6876 0.327 Uiso 1 1 calc R . .
H20C H 0.0422 -0.2250 0.6403 0.327 Uiso 1 1 calc R . .

loop_
_atom_site_aniso_label
_atom_site_aniso_U_11
_atom_site_aniso_U_22
_atom_site_aniso_U_33
_atom_site_aniso_U_23
_atom_site_aniso_U_13
_atom_site_aniso_U_12
Br1 0.0627(8) 0.0608(7) 0.0489(7) 0.0118(6) -0.0111(6) 0.0155(5)
Br2 0.0495(6) 0.0374(5) 0.0558(6) 0.0000(5) -0.0010(6) -0.0043(4)
O1 0.036(4) 0.033(3) 0.048(5) 0.005(3) -0.008(3) 0.002(3)
O2 0.060(5) 0.042(4) 0.066(6) 0.012(4) -0.023(4) 0.006(4)
O3 0.063(5) 0.031(3) 0.078(6) 0.001(4) -0.013(5) 0.005(3)
O4 0.064(5) 0.037(4) 0.062(5) 0.007(3) 0.008(4) 0.009(4)
C1 0.033(5) 0.037(5) 0.045(6) 0.003(4) -0.010(4) -0.001(4)
C2 0.038(5) 0.038(5) 0.042(6) 0.009(4) -0.001(5) 0.004(4)
C3 0.031(5) 0.040(5) 0.041(6) 0.003(4) -0.005(4) 0.006(4)
C4 0.037(5) 0.044(5) 0.038(6) 0.009(4) 0.001(5) -0.002(4)
C5 0.047(6) 0.056(6) 0.023(5) 0.003(4) 0.002(5) 0.014(5)
C6 0.051(6) 0.033(5) 0.038(5) 0.010(4) 0.003(5) 0.008(4)
C7 0.038(5) 0.044(5) 0.035(5) 0.003(4) 0.004(5) 0.003(4)
C8 0.039(5) 0.037(5) 0.035(6) 0.008(4) 0.002(4) -0.001(4)
C9 0.030(5) 0.040(5) 0.032(5) 0.001(4) 0.008(4) -0.002(4)
C10 0.079(9) 0.058(7) 0.037(6) 0.012(5) 0.008(6) 0.008(6)
Br3 0.0617(8) 0.0611(7) 0.0610(9) -0.0154(6) 0.0215(7) 0.0056(5)
Br4 0.0762(9) 0.0458(6) 0.0775(10) -0.0058(6) 0.0319(8) -0.0116(6)
O5 0.040(4) 0.040(3) 0.031(4) -0.001(3) 0.006(3) 0.002(3)
O6 0.047(4) 0.048(4) 0.048(5) -0.004(3) 0.013(4) 0.006(3)
O7 0.061(5) 0.039(4) 0.071(6) -0.003(4) 0.024(5) 0.009(4)
O8 0.214(18) 0.051(6) 0.210(19) -0.049(9) 0.146(16) -0.048(9)
C11 0.046(6) 0.044(5) 0.037(6) 0.004(4) -0.011(5) 0.002(5)
C12 0.043(6) 0.034(5) 0.048(7) -0.002(4) 0.000(5) 0.009(4)
C13 0.050(6) 0.038(5) 0.050(6) 0.010(5) 0.001(5) 0.002(4)
C14 0.033(5) 0.049(5) 0.037(6) 0.004(4) 0.006(5) -0.001(4)
C15 0.042(6) 0.048(6) 0.049(7) -0.008(5) 0.013(6) 0.002(5)
C16 0.066(8) 0.036(6) 0.070(9) -0.012(5) 0.022(7) -0.003(5)
C17 0.037(6) 0.041(5) 0.062(8) -0.012(5) 0.003(6) -0.008(4)
C18 0.030(5) 0.045(5) 0.033(5) -0.003(4) 0.001(4) 0.006(4)
C19 0.038(6) 0.037(5) 0.044(6) -0.002(4) 0.005(5) 0.003(4)
C20 0.27(4) 0.050(11) 0.33(5) 0.000(18) 0.22(4) 0.033(17)

loop_
_atom_type_symbol
_atom_type_description
_atom_type_scat_dispersion_real
_atom_type_scat_dispersion_imag
_atom_type_scat_source
C C 0.0033 0.0016 'International Tables Vol C Tables 4.2.6.8 and 6.1.1.4'
H H 0.0000 0.0000 'International Tables Vol C Tables 4.2.6.8 and 6.1.1.4'
O O 0.0106 0.0060 'International Tables Vol C Tables 4.2.6.8 and 6.1.1.4'
Br Br -0.2901 2.4595 'International Tables Vol C Tables 4.2.6.8 and 6.1.1.4'

loop_
_geom_angle_atom_site_label_1
_geom_angle_atom_site_label_2
_geom_angle_atom_site_label_3
_geom_angle
_geom_angle_site_symmetry_1
_geom_angle_site_symmetry_3
_geom_angle_publ_flag
C1 O1 C8 121.3(8) . . ?
C2 O3 H3A 109.5 . . ?
C6 O4 C10 112.9(9) . . ?
O2 C1 O1 116.8(9) . . ?
O2 C1 C2 124.2(9) . . ?
O1 C1 C2 119.1(9) . . ?
O3 C2 C3 123.2(11) . . ?
O3 C2 C1 116.7(10) . . ?
C3 C2 C1 120.1(9) . . ?
C2 C3 C9 120.1(10) . . ?
C2 C3 H3 119.9 . . ?
C9 C3 H3 119.9 . . ?
C5 C4 C9 119.1(10) . . ?
C5 C4 H4 120.5 . . ?
C9 C4 H4 120.5 . . ?
C6 C5 C4 122.4(10) . . ?
C6 C5 Br1 120.4(8) . . ?
C4 C5 Br1 117.2(9) . . ?
C5 C6 O4 120.5(11) . . ?
C5 C6 C7 119.2(9) . . ?
O4 C6 C7 119.8(11) . . ?
C8 C7 C6 118.6(10) . . ?
C8 C7 Br2 119.9(8) . . ?
C6 C7 Br2 121.4(8) . . ?
C9 C8 C7 123.2(10) . . ?
C9 C8 O1 119.3(9) . . ?
C7 C8 O1 117.5(9) . . ?
C8 C9 C4 117.2(9) . . ?
C8 C9 C3 120.0(10) . . ?
C4 C9 C3 122.8(10) . . ?
O4 C10 H10A 109.5 . . ?
O4 C10 H10B 109.5 . . ?
H10A C10 H10B 109.5 . . ?
O4 C10 H10C 109.5 . . ?
H10A C10 H10C 109.5 . . ?
H10B C10 H10C 109.5 . . ?
C11 O5 C18 123.9(8) . . ?
C12 O7 H7A 109.5 . . ?
C20 O8 C16 143(3) . . ?
O6 C11 O5 118.0(10) . . ?
O6 C11 C12 125.3(10) . . ?
O5 C11 C12 116.6(10) . . ?
C13 C12 O7 121.4(11) . . ?
C13 C12 C11 121.6(10) . . ?
O7 C12 C11 117.0(10) . . ?
C12 C13 C19 120.3(10) . . ?
C12 C13 H13 119.8 . . ?
C19 C13 H13 119.8 . . ?
C15 C14 C19 120.0(10) . . ?
C15 C14 H14 120.0 . . ?
C19 C14 H14 120.0 . . ?
C14 C15 C16 123.1(10) . . ?
C14 C15 Br3 118.0(8) . . ?
C16 C15 Br3 118.9(8) . . ?
O8 C16 C17 123.2(12) . . ?
O8 C16 C15 120.2(12) . . ?
C17 C16 C15 116.6(10) . . ?
C18 C17 C16 121.9(11) . . ?
C18 C17 Br4 119.3(9) . . ?
C16 C17 Br4 118.7(8) . . ?
O5 C18 C17 119.7(10) . . ?
O5 C18 C19 120.0(9) . . ?
C17 C18 C19 120.2(10) . . ?
C14 C19 C18 117.9(9) . . ?
C14 C19 C13 124.6(10) . . ?
C18 C19 C13 117.5(10) . . ?
O8 C20 H20A 109.5 . . ?
O8 C20 H20B 109.5 . . ?
H20A C20 H20B 109.5 . . ?
O8 C20 H20C 109.5 . . ?
H20A C20 H20C 109.5 . . ?
H20B C20 H20C 109.5 . . ?

loop_
_geom_bond_atom_site_label_1
_geom_bond_atom_site_label_2
_geom_bond_distance
_geom_bond_site_symmetry_2
_geom_bond_publ_flag
Br1 C5 1.871(11) . ?
Br2 C7 1.888(12) . ?
O1 C1 1.359(12) . ?
O1 C8 1.403(13) . ?
O2 C1 1.213(14) . ?
O3 C2 1.336(12) . ?
O3 H3A 0.8300 . ?
O4 C6 1.371(12) . ?
O4 C10 1.401(15) . ?
C1 C2 1.450(14) . ?
C2 C3 1.340(15) . ?
C3 C9 1.433(13) . ?
C3 H3 0.9400 . ?
C4 C5 1.394(15) . ?
C4 C9 1.424(16) . ?
C4 H4 0.9400 . ?
C5 C6 1.362(17) . ?
C6 C7 1.403(16) . ?
C7 C8 1.387(15) . ?
C8 C9 1.380(15) . ?
C10 H10A 0.9700 . ?
C10 H10B 0.9700 . ?
C10 H10C 0.9700 . ?
Br3 C15 1.921(11) . ?
Br4 C17 1.881(13) . ?
O5 C11 1.365(13) . ?
O5 C18 1.365(12) . ?
O6 C11 1.189(14) . ?
O7 C12 1.340(12) . ?
O7 H7A 0.8300 . ?
O8 C20 1.06(3) . ?
O8 C16 1.339(18) . ?
C11 C12 1.467(16) . ?
C12 C13 1.338(17) . ?
C13 C19 1.452(14) . ?
C13 H13 0.9400 . ?
C14 C15 1.360(15) . ?
C14 C19 1.398(15) . ?
C14 H14 0.9400 . ?
C15 C16 1.403(17) . ?
C16 C17 1.387(17) . ?
C17 C18 1.372(15) . ?
C18 C19 1.425(15) . ?
C20 H20A 0.9700 . ?
C20 H20B 0.9700 . ?
C20 H20C 0.9700 . ?

loop_
_geom_torsion_atom_site_label_1
_geom_torsion_atom_site_label_2
_geom_torsion_atom_site_label_3
_geom_torsion_atom_site_label_4
_geom_torsion
_geom_torsion_site_symmetry_1
_geom_torsion_site_symmetry_2
_geom_torsion_site_symmetry_3
_geom_torsion_site_symmetry_4
_geom_torsion_publ_flag
C8 O1 C1 O2 -175.5(10) . . . . ?
C8 O1 C1 C2 4.9(15) . . . . ?
O2 C1 C2 O3 0.1(18) . . . . ?
O1 C1 C2 O3 179.7(10) . . . . ?
O2 C1 C2 C3 177.5(12) . . . . ?
O1 C1 C2 C3 -2.8(17) . . . . ?
O3 C2 C3 C9 177.8(11) . . . . ?
C1 C2 C3 C9 0.5(16) . . . . ?
C9 C4 C5 C6 2.5(17) . . . . ?
C9 C4 C5 Br1 -179.5(8) . . . . ?
C4 C5 C6 O4 -169.0(10) . . . . ?
Br1 C5 C6 O4 13.0(15) . . . . ?
C4 C5 C6 C7 2.9(17) . . . . ?
Br1 C5 C6 C7 -175.1(8) . . . . ?
C10 O4 C6 C5 -96.6(13) . . . . ?
C10 O4 C6 C7 91.6(13) . . . . ?
C5 C6 C7 C8 -5.5(16) . . . . ?
O4 C6 C7 C8 166.5(10) . . . . ?
C5 C6 C7 Br2 175.8(9) . . . . ?
O4 C6 C7 Br2 -12.2(14) . . . . ?
C6 C7 C8 C9 2.8(16) . . . . ?
Br2 C7 C8 C9 -178.5(8) . . . . ?
C6 C7 C8 O1 -177.4(9) . . . . ?
Br2 C7 C8 O1 1.3(13) . . . . ?
C1 O1 C8 C9 -4.6(14) . . . . ?
C1 O1 C8 C7 175.6(10) . . . . ?
C7 C8 C9 C4 2.4(16) . . . . ?
O1 C8 C9 C4 -177.4(10) . . . . ?
C7 C8 C9 C3 -178.0(10) . . . . ?
O1 C8 C9 C3 2.2(15) . . . . ?
C5 C4 C9 C8 -5.1(16) . . . . ?
C5 C4 C9 C3 175.4(10) . . . . ?
C2 C3 C9 C8 -0.2(16) . . . . ?
C2 C3 C9 C4 179.3(11) . . . . ?
C18 O5 C11 O6 179.9(10) . . . . ?
C18 O5 C11 C12 1.8(14) . . . . ?
O6 C11 C12 C13 179.6(12) . . . . ?
O5 C11 C12 C13 -2.4(16) . . . . ?
O6 C11 C12 O7 1.2(18) . . . . ?
O5 C11 C12 O7 179.1(10) . . . . ?
O7 C12 C13 C19 -178.9(11) . . . . ?
C11 C12 C13 C19 2.8(18) . . . . ?
C19 C14 C15 C16 -1(2) . . . . ?
C19 C14 C15 Br3 178.9(9) . . . . ?
C20 O8 C16 C17 77(4) . . . . ?
C20 O8 C16 C15 -104(3) . . . . ?
C14 C15 C16 O8 -175.9(17) . . . . ?
Br3 C15 C16 O8 4(2) . . . . ?
C14 C15 C16 C17 3(2) . . . . ?
Br3 C15 C16 C17 -176.8(11) . . . . ?
O8 C16 C17 C18 173.5(17) . . . . ?
C15 C16 C17 C18 -6(2) . . . . ?
O8 C16 C17 Br4 -2(2) . . . . ?
C15 C16 C17 Br4 178.6(10) . . . . ?
C11 O5 C18 C17 -178.2(10) . . . . ?
C11 O5 C18 C19 -1.5(15) . . . . ?
C16 C17 C18 O5 -177.4(12) . . . . ?
Br4 C17 C18 O5 -1.7(15) . . . . ?
C16 C17 C18 C19 5.9(19) . . . . ?
Br4 C17 C18 C19 -178.3(9) . . . . ?
C15 C14 C19 C18 1.1(17) . . . . ?
C15 C14 C19 C13 179.2(12) . . . . ?
O5 C18 C19 C14 179.9(10) . . . . ?
C17 C18 C19 C14 -3.5(16) . . . . ?
O5 C18 C19 C13 1.7(15) . . . . ?
C17 C18 C19 C13 178.3(11) . . . . ?
C12 C13 C19 C14 179.6(12) . . . . ?
C12 C13 C19 C18 -2.3(17) . . . . ?
